data_2237457
loop_
_publ_author_name
'Wang, Ling'
'Chang, Zi-Qian'
'Zhang, Jie'
'Li, Cheng-Min'

_publ_section_title
;
 (4-Methoxyphenyl)(4-propylcyclohexyl)methanone
;
_journal_coeditor_code CV5385
_journal_issue 3
_journal_name_full 'Acta Crystallographica Section E'
_journal_page_first o404
_journal_paper_doi 10.1107/S1600536813003644
_journal_volume 69
_journal_year 2013
_chemical_formula_iupac 'C17 H24 O2'
_chemical_formula_moiety 'C17 H24 O2'
_chemical_formula_sum 'C17 H24 O2'
_chemical_formula_weight 260.36
_chemical_name_systematic
;
(4-Methoxyphenyl)(4-propylcyclohexyl)methanone
;
_space_group_IT_number 2
_symmetry_cell_setting triclinic
_symmetry_space_group_name_Hall '-P 1'
_symmetry_space_group_name_H-M 'P -1'
_atom_sites_solution_hydrogens geom
_atom_sites_solution_primary direct
_atom_sites_solution_secondary difmap
_audit_creation_method SHELXL-97
_cell_angle_alpha 93.740(10)
_cell_angle_beta 91.877(6)
_cell_angle_gamma 94.4360(10)
_cell_formula_units_Z 4
_cell_length_a 5.6790(10)
_cell_length_b 7.3260(12)
_cell_length_c 35.020(4)
_cell_measurement_reflns_used 3880
_cell_measurement_temperature 113(2)
_cell_measurement_theta_max 27.90
_cell_measurement_theta_min 1.70
_cell_volume 1448.5(4)
_computing_cell_refinement 'CrystalClear (Rigaku/MSC, 2009)'
_computing_data_collection 'CrystalClear (Rigaku/MSC, 2009)'
_computing_data_reduction 'CrystalClear (Rigaku/MSC, 2009)'
_computing_molecular_graphics 'SHELXTL (Sheldrick, 2008)'
_computing_publication_material 'SHELXTL (Sheldrick, 2008)'
_computing_structure_refinement 'SHELXL97 (Sheldrick, 2008)'
_computing_structure_solution 'SHELXS97 (Sheldrick, 2008)'
_diffrn_ambient_temperature 113(2)
_diffrn_detector_area_resol_mean 14.222
_diffrn_measured_fraction_theta_full 0.990
_diffrn_measured_fraction_theta_max 0.975
_diffrn_measurement_device_type 'Rigaku Saturn724 CCD'
_diffrn_measurement_method \w
_diffrn_radiation_monochromator multilayer
_diffrn_radiation_source 'rotating anode'
_diffrn_radiation_type MoK\a
_diffrn_radiation_wavelength 0.71075
_diffrn_reflns_av_R_equivalents 0.0268
_diffrn_reflns_av_sigmaI/netI 0.0482
_diffrn_reflns_limit_h_max 7
_diffrn_reflns_limit_h_min -7
_diffrn_reflns_limit_k_max 9
_diffrn_reflns_limit_k_min -9
_diffrn_reflns_limit_l_max 45
_diffrn_reflns_limit_l_min -45
_diffrn_reflns_number 14496
_diffrn_reflns_theta_full 25.00
_diffrn_reflns_theta_max 27.87
_diffrn_reflns_theta_min 1.75
_diffrn_standards_decay_% 0
_diffrn_standards_interval_count 0
_diffrn_standards_interval_time 0
_diffrn_standards_number 0
_exptl_absorpt_coefficient_mu 0.076
_exptl_absorpt_correction_T_max 0.9894
_exptl_absorpt_correction_T_min 0.9864
_exptl_absorpt_correction_type multi-scan
_exptl_absorpt_process_details '(CrystalClear; Rigaku/MSC, 2009)'
_exptl_crystal_colour colorless
_exptl_crystal_density_diffrn 1.194
_exptl_crystal_density_method 'not measured'
_exptl_crystal_description prism
_exptl_crystal_F_000 568
_exptl_crystal_size_max 0.18
_exptl_crystal_size_mid 0.16
_exptl_crystal_size_min 0.14
_refine_diff_density_max 0.372
_refine_diff_density_min -0.209
_refine_ls_extinction_method none
_refine_ls_goodness_of_fit_ref 1.029
_refine_ls_hydrogen_treatment constr
_refine_ls_matrix_type full
_refine_ls_number_parameters 347
_refine_ls_number_reflns 6762
_refine_ls_number_restraints 0
_refine_ls_restrained_S_all 1.029
_refine_ls_R_factor_all 0.0566
_refine_ls_R_factor_gt 0.0448
_refine_ls_shift/su_max 0.001
_refine_ls_shift/su_mean 0.000
_refine_ls_structure_factor_coef Fsqd
_refine_ls_weighting_details 'calc w=1/[\s^2^(Fo^2^)+(0.0748P)^2^] where P=(Fo^2^+2Fc^2^)/3'
_refine_ls_weighting_scheme calc
_refine_ls_wR_factor_gt 0.1193
_refine_ls_wR_factor_ref 0.1292
_reflns_number_gt 5234
_reflns_number_total 6762
_reflns_threshold_expression I>2sigma(I)
_cod_data_source_file cv5385.cif
_cod_data_source_block I
_cod_database_code 2237457
_cod_database_fobs_code 2237457

loop_
_symmetry_equiv_pos_as_xyz
'x, y, z'
'-x, -y, -z'

loop_
_atom_site_type_symbol
_atom_site_label
_atom_site_fract_x
_atom_site_fract_y
_atom_site_fract_z
_atom_site_U_iso_or_equiv
_atom_site_adp_type
_atom_site_calc_flag
_atom_site_refinement_flags
_atom_site_occupancy
_atom_site_symmetry_multiplicity
O O1 0.99880(12) 0.35024(11) 0.15912(2) 0.0289(2) Uani d . 1 1
O O2 0.66126(13) 0.59253(10) 0.32334(2) 0.02519(18) Uani d . 1 1
O O3 -0.01039(13) 1.20793(12) 0.33989(2) 0.0331(2) Uani d . 1 1
O O4 0.30237(13) 0.86232(11) 0.18076(2) 0.02688(19) Uani d . 1 1
C C1 0.79648(17) 0.37013(14) 0.16884(3) 0.0199(2) Uani d . 1 1
C C2 0.75366(17) 0.43668(13) 0.20893(3) 0.0182(2) Uani d . 1 1
C C3 0.94045(17) 0.53011(13) 0.23066(3) 0.0200(2) Uani d . 1 1
H H3 1.0873 0.5551 0.2190 0.024 Uiso calc R 1 1
C C4 0.91789(17) 0.58768(14) 0.26880(3) 0.0210(2) Uani d . 1 1
H H4 1.0461 0.6539 0.2830 0.025 Uiso calc R 1 1
C C5 0.70437(18) 0.54689(13) 0.28593(3) 0.0197(2) Uani d . 1 1
C C6 0.51423(17) 0.45635(13) 0.26461(3) 0.0207(2) Uani d . 1 1
H H6 0.3679 0.4310 0.2763 0.025 Uiso calc R 1 1
C C7 0.53761(17) 0.40306(13) 0.22639(3) 0.0200(2) Uani d . 1 1
H H7 0.4062 0.3432 0.2119 0.024 Uiso calc R 1 1
C C8 0.8581(2) 0.66708(16) 0.34736(3) 0.0295(3) Uani d . 1 1
H H8A 0.9838 0.5827 0.3462 0.035 Uiso calc R 1 1
H H8B 0.8084 0.6839 0.3738 0.035 Uiso calc R 1 1
H H8C 0.9171 0.7858 0.3386 0.035 Uiso calc R 1 1
C C9 0.59203(17) 0.33767(14) 0.13965(3) 0.0208(2) Uani d . 1 1
H H9 0.4431 0.3066 0.1531 0.025 Uiso calc R 1 1
C C10 0.63021(19) 0.18261(14) 0.10969(3) 0.0246(2) Uani d . 1 1
H H10A 0.7868 0.2058 0.0986 0.030 Uiso calc R 1 1
H H10B 0.6292 0.0652 0.1222 0.030 Uiso calc R 1 1
C C11 0.43893(19) 0.16664(14) 0.07775(3) 0.0248(2) Uani d . 1 1
H H11A 0.2841 0.1324 0.0886 0.030 Uiso calc R 1 1
H H11B 0.4724 0.0677 0.0585 0.030 Uiso calc R 1 1
C C12 0.42516(18) 0.34571(14) 0.05803(3) 0.0216(2) Uani d . 1 1
H H12 0.5817 0.3762 0.0468 0.026 Uiso calc R 1 1
C C13 0.38275(19) 0.49986(15) 0.08810(3) 0.0240(2) Uani d . 1 1
H H13A 0.3811 0.6171 0.0756 0.029 Uiso calc R 1 1
H H13B 0.2260 0.4743 0.0990 0.029 Uiso calc R 1 1
C C14 0.57195(19) 0.51957(14) 0.12039(3) 0.0241(2) Uani d . 1 1
H H14A 0.5325 0.6157 0.1398 0.029 Uiso calc R 1 1
H H14B 0.7263 0.5589 0.1100 0.029 Uiso calc R 1 1
C C15 0.23631(18) 0.33204(15) 0.02564(3) 0.0242(2) Uani d . 1 1
H H15A 0.0826 0.2907 0.0360 0.029 Uiso calc R 1 1
H H15B 0.2219 0.4561 0.0166 0.029 Uiso calc R 1 1
C C16 0.2837(2) 0.20226(16) -0.00861(3) 0.0273(2) Uani d . 1 1
H H16A 0.4423 0.2373 -0.0180 0.033 Uiso calc R 1 1
H H16B 0.2845 0.0758 -0.0002 0.033 Uiso calc R 1 1
C C17 0.1010(2) 0.20485(17) -0.04126(3) 0.0315(3) Uani d . 1 1
H H17A -0.0554 0.1643 -0.0325 0.038 Uiso calc R 1 1
H H17B 0.1419 0.1221 -0.0627 0.038 Uiso calc R 1 1
H H17C 0.0987 0.3298 -0.0496 0.038 Uiso calc R 1 1
C C18 0.18165(18) 1.15443(14) 0.33140(3) 0.0213(2) Uani d . 1 1
C C19 0.21375(17) 1.07129(13) 0.29201(3) 0.0192(2) Uani d . 1 1
C C20 0.03936(17) 1.08960(13) 0.26396(3) 0.0200(2) Uani d . 1 1
H H20 -0.0977 1.1492 0.2707 0.024 Uiso calc R 1 1
C C21 0.06192(17) 1.02246(14) 0.22640(3) 0.0210(2) Uani d . 1 1
H H21 -0.0576 1.0371 0.2075 0.025 Uiso calc R 1 1
C C22 0.26183(18) 0.93344(13) 0.21679(3) 0.0209(2) Uani d . 1 1
C C23 0.43692(17) 0.91194(14) 0.24449(3) 0.0212(2) Uani d . 1 1
H H23 0.5717 0.8492 0.2379 0.025 Uiso calc R 1 1
C C24 0.41410(17) 0.98210(14) 0.28166(3) 0.0207(2) Uani d . 1 1
H H24 0.5356 0.9698 0.3004 0.025 Uiso calc R 1 1
C C25 0.1211(2) 0.87346(16) 0.15194(3) 0.0308(3) Uani d . 1 1
H H25A -0.0256 0.8085 0.1595 0.037 Uiso calc R 1 1
H H25B 0.1695 0.8170 0.1276 0.037 Uiso calc R 1 1
H H25C 0.0951 1.0025 0.1489 0.037 Uiso calc R 1 1
C C26 0.38631(17) 1.17056(14) 0.36072(3) 0.0203(2) Uani d . 1 1
H H26 0.5374 1.1922 0.3472 0.024 Uiso calc R 1 1
C C27 0.36464(18) 1.33026(14) 0.39046(3) 0.0230(2) Uani d . 1 1
H H27A 0.3720 1.4468 0.3776 0.028 Uiso calc R 1 1
H H27B 0.2095 1.3151 0.4025 0.028 Uiso calc R 1 1
C C28 0.56124(18) 1.33969(14) 0.42140(3) 0.0240(2) Uani d . 1 1
H H28A 0.5397 1.4424 0.4404 0.029 Uiso calc R 1 1
H H28B 0.7156 1.3647 0.4096 0.029 Uiso calc R 1 1
C C29 0.56315(18) 1.16106(14) 0.44176(3) 0.0220(2) Uani d . 1 1
H H29 0.4071 1.1399 0.4538 0.026 Uiso calc R 1 1
C C30 0.58677(19) 1.00186(14) 0.41190(3) 0.0235(2) Uani d . 1 1
H H30A 0.7421 1.0185 0.4000 0.028 Uiso calc R 1 1
H H30B 0.5812 0.8853 0.4248 0.028 Uiso calc R 1 1
C C31 0.39091(18) 0.98958(14) 0.38069(3) 0.0231(2) Uani d . 1 1
H H31A 0.2364 0.9614 0.3922 0.028 Uiso calc R 1 1
H H31B 0.4163 0.8884 0.3615 0.028 Uiso calc R 1 1
C C32 0.75613(19) 1.16748(15) 0.47336(3) 0.0242(2) Uani d . 1 1
H H32A 0.7643 1.0425 0.4823 0.029 Uiso calc R 1 1
H H32B 0.9100 1.2033 0.4624 0.029 Uiso calc R 1 1
C C33 0.7207(2) 1.29943(15) 0.50788(3) 0.0268(2) Uani d . 1 1
H H33A 0.7267 1.4263 0.4996 0.032 Uiso calc R 1 1
H H33B 0.5621 1.2702 0.5179 0.032 Uiso calc R 1 1
C C34 0.9062(2) 1.28984(16) 0.53987(3) 0.0307(3) Uani d . 1 1
H H34A 0.9018 1.1644 0.5481 0.037 Uiso calc R 1 1
H H34B 0.8731 1.3743 0.5615 0.037 Uiso calc R 1 1
H H34C 1.0631 1.3246 0.5305 0.037 Uiso calc R 1 1

loop_
_atom_site_aniso_label
_atom_site_aniso_U_11
_atom_site_aniso_U_22
_atom_site_aniso_U_33
_atom_site_aniso_U_12
_atom_site_aniso_U_13
_atom_site_aniso_U_23
O1 0.0202(4) 0.0423(5) 0.0243(4) 0.0054(3) 0.0018(3) -0.0008(3)
O2 0.0282(4) 0.0283(4) 0.0184(4) 0.0021(3) 0.0006(3) -0.0026(3)
O3 0.0219(4) 0.0504(5) 0.0271(4) 0.0089(4) 0.0020(3) -0.0033(4)
O4 0.0308(4) 0.0312(4) 0.0187(4) 0.0075(3) -0.0016(3) -0.0025(3)
C1 0.0203(5) 0.0204(5) 0.0191(5) 0.0023(4) 0.0004(4) 0.0026(4)
C2 0.0188(5) 0.0171(5) 0.0190(5) 0.0026(4) -0.0008(4) 0.0035(4)
C3 0.0182(5) 0.0200(5) 0.0221(5) 0.0015(4) 0.0001(4) 0.0041(4)
C4 0.0192(5) 0.0196(5) 0.0239(5) 0.0007(4) -0.0028(4) 0.0016(4)
C5 0.0250(5) 0.0171(5) 0.0175(5) 0.0047(4) 0.0008(4) 0.0024(4)
C6 0.0195(5) 0.0187(5) 0.0243(5) 0.0008(4) 0.0037(4) 0.0035(4)
C7 0.0180(5) 0.0176(5) 0.0240(5) 0.0000(4) -0.0010(4) 0.0012(4)
C8 0.0341(6) 0.0328(6) 0.0206(5) 0.0039(5) -0.0051(4) -0.0045(4)
C9 0.0184(5) 0.0265(5) 0.0174(5) 0.0024(4) -0.0004(4) 0.0007(4)
C10 0.0285(6) 0.0226(5) 0.0226(5) 0.0060(4) -0.0039(4) -0.0010(4)
C11 0.0290(6) 0.0229(5) 0.0217(5) 0.0019(4) -0.0047(4) -0.0021(4)
C12 0.0217(5) 0.0264(5) 0.0166(5) 0.0032(4) -0.0003(4) -0.0006(4)
C13 0.0291(6) 0.0250(5) 0.0185(5) 0.0082(4) -0.0028(4) -0.0001(4)
C14 0.0282(6) 0.0242(5) 0.0198(5) 0.0057(4) -0.0026(4) -0.0021(4)
C15 0.0261(6) 0.0284(6) 0.0182(5) 0.0055(4) -0.0022(4) -0.0005(4)
C16 0.0319(6) 0.0291(6) 0.0207(5) 0.0056(5) -0.0028(4) -0.0022(4)
C17 0.0382(7) 0.0336(6) 0.0215(5) 0.0033(5) -0.0072(5) -0.0029(5)
C18 0.0203(5) 0.0230(5) 0.0208(5) 0.0008(4) 0.0020(4) 0.0038(4)
C19 0.0188(5) 0.0179(5) 0.0207(5) -0.0016(4) 0.0005(4) 0.0028(4)
C20 0.0173(5) 0.0191(5) 0.0237(5) 0.0001(4) 0.0007(4) 0.0034(4)
C21 0.0205(5) 0.0204(5) 0.0221(5) 0.0002(4) -0.0031(4) 0.0037(4)
C22 0.0252(5) 0.0178(5) 0.0196(5) -0.0002(4) 0.0024(4) 0.0019(4)
C23 0.0204(5) 0.0200(5) 0.0238(5) 0.0028(4) 0.0020(4) 0.0034(4)
C24 0.0193(5) 0.0216(5) 0.0215(5) 0.0008(4) -0.0009(4) 0.0046(4)
C25 0.0371(7) 0.0338(6) 0.0211(5) 0.0078(5) -0.0053(4) -0.0025(4)
C26 0.0197(5) 0.0229(5) 0.0181(5) 0.0016(4) 0.0009(4) 0.0010(4)
C27 0.0250(5) 0.0231(5) 0.0209(5) 0.0045(4) -0.0003(4) 0.0003(4)
C28 0.0267(6) 0.0231(5) 0.0218(5) 0.0023(4) -0.0017(4) -0.0018(4)
C29 0.0229(5) 0.0251(5) 0.0181(5) 0.0030(4) 0.0003(4) -0.0001(4)
C30 0.0288(6) 0.0226(5) 0.0192(5) 0.0049(4) -0.0012(4) 0.0001(4)
C31 0.0260(5) 0.0228(5) 0.0202(5) 0.0010(4) -0.0001(4) 0.0001(4)
C32 0.0259(6) 0.0274(6) 0.0196(5) 0.0057(4) -0.0017(4) -0.0002(4)
C33 0.0319(6) 0.0275(6) 0.0207(5) 0.0051(4) -0.0020(4) -0.0017(4)
C34 0.0361(7) 0.0326(6) 0.0226(5) 0.0027(5) -0.0063(5) -0.0010(4)

loop_
_atom_type_symbol
_atom_type_description
_atom_type_scat_dispersion_real
_atom_type_scat_dispersion_imag
_atom_type_scat_source
C C 0.0033 0.0016 'International Tables Vol C Tables 4.2.6.8 and 6.1.1.4'
H H 0.0000 0.0000 'International Tables Vol C Tables 4.2.6.8 and 6.1.1.4'
O O 0.0106 0.0060 'International Tables Vol C Tables 4.2.6.8 and 6.1.1.4'

loop_
_geom_angle_atom_site_label_1
_geom_angle_atom_site_label_2
_geom_angle_atom_site_label_3
_geom_angle
C5 O2 C8 117.03(8)
C22 O4 C25 117.07(8)
O1 C1 C2 119.73(9)
O1 C1 C9 120.15(8)
C2 C1 C9 120.03(8)
C3 C2 C7 118.32(9)
C3 C2 C1 118.42(9)
C7 C2 C1 123.20(8)
C4 C3 C2 121.78(9)
C4 C3 H3 119.1
C2 C3 H3 119.1
C3 C4 C5 118.89(9)
C3 C4 H4 120.6
C5 C4 H4 120.6
O2 C5 C4 124.58(9)
O2 C5 C6 115.13(9)
C4 C5 C6 120.28(9)
C7 C6 C5 120.20(9)
C7 C6 H6 119.9
C5 C6 H6 119.9
C6 C7 C2 120.46(9)
C6 C7 H7 119.8
C2 C7 H7 119.8
O2 C8 H8A 109.5
O2 C8 H8B 109.5
H8A C8 H8B 109.5
O2 C8 H8C 109.5
H8A C8 H8C 109.5
H8B C8 H8C 109.5
C1 C9 C10 112.01(8)
C1 C9 C14 106.69(8)
C10 C9 C14 110.37(8)
C1 C9 H9 109.2
C10 C9 H9 109.2
C14 C9 H9 109.2
C11 C10 C9 111.57(8)
C11 C10 H10A 109.3
C9 C10 H10A 109.3
C11 C10 H10B 109.3
C9 C10 H10B 109.3
H10A C10 H10B 108.0
C10 C11 C12 112.08(9)
C10 C11 H11A 109.2
C12 C11 H11A 109.2
C10 C11 H11B 109.2
C12 C11 H11B 109.2
H11A C11 H11B 107.9
C11 C12 C15 112.92(9)
C11 C12 C13 109.03(8)
C15 C12 C13 111.00(8)
C11 C12 H12 107.9
C15 C12 H12 107.9
C13 C12 H12 107.9
C14 C13 C12 112.18(8)
C14 C13 H13A 109.2
C12 C13 H13A 109.2
C14 C13 H13B 109.2
C12 C13 H13B 109.2
H13A C13 H13B 107.9
C13 C14 C9 111.59(9)
C13 C14 H14A 109.3
C9 C14 H14A 109.3
C13 C14 H14B 109.3
C9 C14 H14B 109.3
H14A C14 H14B 108.0
C16 C15 C12 114.86(9)
C16 C15 H15A 108.6
C12 C15 H15A 108.6
C16 C15 H15B 108.6
C12 C15 H15B 108.6
H15A C15 H15B 107.5
C17 C16 C15 112.75(9)
C17 C16 H16A 109.0
C15 C16 H16A 109.0
C17 C16 H16B 109.0
C15 C16 H16B 109.0
H16A C16 H16B 107.8
C16 C17 H17A 109.5
C16 C17 H17B 109.5
H17A C17 H17B 109.5
C16 C17 H17C 109.5
H17A C17 H17C 109.5
H17B C17 H17C 109.5
O3 C18 C19 119.74(9)
O3 C18 C26 120.49(9)
C19 C18 C26 119.77(8)
C20 C19 C24 118.60(9)
C20 C19 C18 118.07(9)
C24 C19 C18 123.28(9)
C21 C20 C19 121.24(9)
C21 C20 H20 119.4
C19 C20 H20 119.4
C20 C21 C22 119.19(9)
C20 C21 H21 120.4
C22 C21 H21 120.4
O4 C22 C23 115.43(9)
O4 C22 C21 124.12(9)
C23 C22 C21 120.46(9)
C24 C23 C22 119.76(9)
C24 C23 H23 120.1
C22 C23 H23 120.1
C23 C24 C19 120.73(9)
C23 C24 H24 119.6
C19 C24 H24 119.6
O4 C25 H25A 109.5
O4 C25 H25B 109.5
H25A C25 H25B 109.5
O4 C25 H25C 109.5
H25A C25 H25C 109.5
H25B C25 H25C 109.5
C18 C26 C27 111.17(8)
C18 C26 C31 109.14(8)
C27 C26 C31 109.91(8)
C18 C26 H26 108.9
C27 C26 H26 108.9
C31 C26 H26 108.9
C28 C27 C26 111.38(8)
C28 C27 H27A 109.4
C26 C27 H27A 109.4
C28 C27 H27B 109.4
C26 C27 H27B 109.4
H27A C27 H27B 108.0
C27 C28 C29 111.88(9)
C27 C28 H28A 109.2
C29 C28 H28A 109.2
C27 C28 H28B 109.2
C29 C28 H28B 109.2
H28A C28 H28B 107.9
C32 C29 C28 113.07(9)
C32 C29 C30 111.21(8)
C28 C29 C30 108.89(8)
C32 C29 H29 107.8
C28 C29 H29 107.8
C30 C29 H29 107.8
C31 C30 C29 112.01(8)
C31 C30 H30A 109.2
C29 C30 H30A 109.2
C31 C30 H30B 109.2
C29 C30 H30B 109.2
H30A C30 H30B 107.9
C30 C31 C26 111.24(8)
C30 C31 H31A 109.4
C26 C31 H31A 109.4
C30 C31 H31B 109.4
C26 C31 H31B 109.4
H31A C31 H31B 108.0
C33 C32 C29 114.64(9)
C33 C32 H32A 108.6
C29 C32 H32A 108.6
C33 C32 H32B 108.6
C29 C32 H32B 108.6
H32A C32 H32B 107.6
C34 C33 C32 112.69(9)
C34 C33 H33A 109.1
C32 C33 H33A 109.1
C34 C33 H33B 109.1
C32 C33 H33B 109.1
H33A C33 H33B 107.8
C33 C34 H34A 109.5
C33 C34 H34B 109.5
H34A C34 H34B 109.5
C33 C34 H34C 109.5
H34A C34 H34C 109.5
H34B C34 H34C 109.5

loop_
_geom_bond_atom_site_label_1
_geom_bond_atom_site_label_2
_geom_bond_distance
O1 C1 1.2256(12)
O2 C5 1.3657(11)
O2 C8 1.4280(12)
O3 C18 1.2261(12)
O4 C22 1.3669(11)
O4 C25 1.4284(12)
C1 C2 1.4897(13)
C1 C9 1.5157(13)
C2 C3 1.3927(13)
C2 C7 1.4007(13)
C3 C4 1.3872(13)
C3 H3 0.9500
C4 C5 1.3909(14)
C4 H4 0.9500
C5 C6 1.3910(14)
C6 C7 1.3834(13)
C6 H6 0.9500
C7 H7 0.9500
C8 H8A 0.9800
C8 H8B 0.9800
C8 H8C 0.9800
C9 C10 1.5285(13)
C9 C14 1.5426(15)
C9 H9 1.0000
C10 C11 1.5259(14)
C10 H10A 0.9900
C10 H10B 0.9900
C11 C12 1.5278(15)
C11 H11A 0.9900
C11 H11B 0.9900
C12 C15 1.5284(14)
C12 C13 1.5314(13)
C12 H12 1.0000
C13 C14 1.5262(14)
C13 H13A 0.9900
C13 H13B 0.9900
C14 H14A 0.9900
C14 H14B 0.9900
C15 C16 1.5253(13)
C15 H15A 0.9900
C15 H15B 0.9900
C16 C17 1.5207(15)
C16 H16A 0.9900
C16 H16B 0.9900
C17 H17A 0.9800
C17 H17B 0.9800
C17 H17C 0.9800
C18 C19 1.4937(13)
C18 C26 1.5178(14)
C19 C20 1.3921(13)
C19 C24 1.4014(14)
C20 C21 1.3874(13)
C20 H20 0.9500
C21 C22 1.3922(14)
C21 H21 0.9500
C22 C23 1.3913(14)
C23 C24 1.3816(13)
C23 H23 0.9500
C24 H24 0.9500
C25 H25A 0.9800
C25 H25B 0.9800
C25 H25C 0.9800
C26 C27 1.5298(13)
C26 C31 1.5404(14)
C26 H26 1.0000
C27 C28 1.5246(14)
C27 H27A 0.9900
C27 H27B 0.9900
C28 C29 1.5311(15)
C28 H28A 0.9900
C28 H28B 0.9900
C29 C32 1.5277(14)
C29 C30 1.5316(13)
C29 H29 1.0000
C30 C31 1.5270(14)
C30 H30A 0.9900
C30 H30B 0.9900
C31 H31A 0.9900
C31 H31B 0.9900
C32 C33 1.5263(13)
C32 H32A 0.9900
C32 H32B 0.9900
C33 C34 1.5210(15)
C33 H33A 0.9900
C33 H33B 0.9900
C34 H34A 0.9800
C34 H34B 0.9800
C34 H34C 0.9800

loop_
_geom_hbond_atom_site_label_D
_geom_hbond_atom_site_label_H
_geom_hbond_atom_site_label_A
_geom_hbond_site_symmetry_A
_geom_hbond_distance_DH
_geom_hbond_distance_HA
_geom_hbond_distance_DA
_geom_hbond_angle_DHA
C9 H9 O1 1_455 1.00 2.58 3.4661(14) 147.4
C26 H26 O3 1_655 1.00 2.58 3.5200(14) 155.8

loop_
_geom_torsion_atom_site_label_1
_geom_torsion_atom_site_label_2
_geom_torsion_atom_site_label_3
_geom_torsion_atom_site_label_4
_geom_torsion
O1 C1 C2 C3 20.66(14)
C9 C1 C2 C3 -155.84(9)
O1 C1 C2 C7 -156.50(10)
C9 C1 C2 C7 26.99(14)
C7 C2 C3 C4 0.78(15)
C1 C2 C3 C4 -176.52(9)
C2 C3 C4 C5 1.54(15)
C8 O2 C5 C4 -7.96(14)
C8 O2 C5 C6 173.21(9)
C3 C4 C5 O2 178.66(9)
C3 C4 C5 C6 -2.56(15)
O2 C5 C6 C7 -179.86(9)
C4 C5 C6 C7 1.25(15)
C5 C6 C7 C2 1.13(15)
C3 C2 C7 C6 -2.13(15)
C1 C2 C7 C6 175.04(9)
O1 C1 C9 C10 34.71(13)
C2 C1 C9 C10 -148.79(9)
O1 C1 C9 C14 -86.17(11)
C2 C1 C9 C14 90.32(10)
C1 C9 C10 C11 -172.99(8)
C14 C9 C10 C11 -54.26(11)
C9 C10 C11 C12 57.09(12)
C10 C11 C12 C15 179.38(8)
C10 C11 C12 C13 -56.75(11)
C11 C12 C13 C14 56.27(11)
C15 C12 C13 C14 -178.73(8)
C12 C13 C14 C9 -55.85(12)
C1 C9 C14 C13 175.68(8)
C10 C9 C14 C13 53.76(11)
C11 C12 C15 C16 -66.01(12)
C13 C12 C15 C16 171.21(9)
C12 C15 C16 C17 -175.54(9)
O3 C18 C19 C20 12.36(14)
C26 C18 C19 C20 -168.16(9)
O3 C18 C19 C24 -170.06(10)
C26 C18 C19 C24 9.42(14)
C24 C19 C20 C21 -0.35(14)
C18 C19 C20 C21 177.34(9)
C19 C20 C21 C22 0.70(14)
C25 O4 C22 C23 176.92(9)
C25 O4 C22 C21 -3.15(14)
C20 C21 C22 O4 -179.91(9)
C20 C21 C22 C23 0.02(15)
O4 C22 C23 C24 178.85(9)
C21 C22 C23 C24 -1.08(15)
C22 C23 C24 C19 1.44(15)
C20 C19 C24 C23 -0.73(14)
C18 C19 C24 C23 -178.29(9)
O3 C18 C26 C27 -27.44(14)
C19 C18 C26 C27 153.09(9)
O3 C18 C26 C31 93.96(11)
C19 C18 C26 C31 -85.51(11)
C18 C26 C27 C28 176.42(8)
C31 C26 C27 C28 55.47(11)
C26 C27 C28 C29 -57.59(11)
C27 C28 C29 C32 -179.12(8)
C27 C28 C29 C30 56.73(11)
C32 C29 C30 C31 178.27(8)
C28 C29 C30 C31 -56.49(11)
C29 C30 C31 C26 56.83(11)
C18 C26 C31 C30 -177.24(8)
C27 C26 C31 C30 -55.08(11)
C28 C29 C32 C33 67.56(12)
C30 C29 C32 C33 -169.58(9)
C29 C32 C33 C34 175.41(9)
